data_7113887
loop_
_publ_author_name
'Ortin, Yannick'
'Sournia-Saquet, Alix'
'Lugan, No\"el'
'Mathieu, Ren\'e'

_publ_section_title
;
 Electrocatalytic dimerisation of non-heteroatom-substituted manganese
 alkynylcarbene complexesElectronic supplementary information (ESI)
 available: details of syntheses and spectral characterisation of the new
 complexes, ORTEP plot of complex 3b. See
 http://www.rsc.org/suppdata/cc/b3/b300623a/
;
_journal_issue 9
_journal_name_full 'Chemical Communications'
_journal_page_first 1060
_journal_paper_doi 10.1039/b300623a
_journal_year 2003
_chemical_formula_sum 'C48 H38 Mn2 O4'
_chemical_formula_weight 788.66
_chemical_name_systematic
;
?
;
_space_group_IT_number 14
_symmetry_cell_setting monoclinic
_symmetry_space_group_name_Hall '-P 2yn'
_symmetry_space_group_name_H-M 'P 1 21/n 1'
_atom_sites_solution_hydrogens geom
_atom_sites_solution_primary direct
_atom_sites_solution_secondary difmap
_audit_creation_date 2001-09-17T14:30:18-00:00
_audit_creation_method 'WinGX routine CIF_UPDATE'
_cell_angle_alpha 90
_cell_angle_beta 106.65(2)
_cell_angle_gamma 90
_cell_formula_units_Z 4
_cell_length_a 11.3732(16)
_cell_length_b 18.282(3)
_cell_length_c 19.260(5)
_cell_measurement_temperature 293(2)
_cell_volume 3836.7(14)
_computing_molecular_graphics 'Ortep-3 for Windows (Farrugia, 1997)'
_computing_publication_material 'WinGX (Farrugia, 1999)'
_computing_structure_refinement 'SHELXL-97 (Sheldrick, 1997)'
_computing_structure_solution 'SIR-92 (Giacovazzo, 1993)'
_diffrn_ambient_temperature 293(2)
_diffrn_measured_fraction_theta_full 0.975
_diffrn_measured_fraction_theta_max 0.975
_diffrn_radiation_monochromator graphite
_diffrn_radiation_type MoK\a
_diffrn_radiation_wavelength 0.71073
_diffrn_reflns_av_unetI/netI 0.051
_diffrn_reflns_limit_h_max 12
_diffrn_reflns_limit_h_min -13
_diffrn_reflns_limit_k_max 21
_diffrn_reflns_limit_k_min -22
_diffrn_reflns_limit_l_max 23
_diffrn_reflns_limit_l_min -23
_diffrn_reflns_number 28664
_diffrn_reflns_theta_full 26.09
_diffrn_reflns_theta_max 26.09
_diffrn_reflns_theta_min 2.18
_exptl_absorpt_coefficient_mu 0.703
_exptl_crystal_colour red
_exptl_crystal_density_diffrn 1.365
_exptl_crystal_density_method 'not measured'
_exptl_crystal_description needle
_exptl_crystal_F_000 1632
_refine_diff_density_max 0.384
_refine_diff_density_min -0.467
_refine_diff_density_rms 0.06
_refine_ls_extinction_method none
_refine_ls_goodness_of_fit_ref 0.998
_refine_ls_hydrogen_treatment constr
_refine_ls_matrix_type full
_refine_ls_number_parameters 491
_refine_ls_number_reflns 7405
_refine_ls_number_restraints 0
_refine_ls_restrained_S_all 0.998
_refine_ls_R_factor_all 0.0717
_refine_ls_R_factor_gt 0.0447
_refine_ls_shift/su_max 0.008
_refine_ls_shift/su_mean 0.001
_refine_ls_structure_factor_coef Fsqd
_refine_ls_weighting_details 'calc w==1/[\s^2^(Fo^2^)+(0.0635P)^2^+0.0000P] where P==(Fo^2^+2Fc^2^)/3'
_refine_ls_weighting_scheme calc
_refine_ls_wR_factor_gt 0.096
_refine_ls_wR_factor_ref 0.1067
_reflns_number_gt 5276
_reflns_number_total 7405
_reflns_threshold_expression >2sigma(I)
_cod_data_source_file b300623a.txt
_cod_data_source_block nn3
_cod_original_cell_volume 3836.8(12)
_cod_original_sg_symbol_H-M 'P 21/n'
_cod_database_code 7113887

loop_
_symmetry_equiv_pos_as_xyz
'x, y, z'
'-x+1/2, y+1/2, -z+1/2'
'-x, -y, -z'
'x-1/2, -y-1/2, z-1/2'

loop_
_atom_site_label
_atom_site_type_symbol
_atom_site_fract_x
_atom_site_fract_y
_atom_site_fract_z
_atom_site_U_iso_or_equiv
_atom_site_adp_type
_atom_site_occupancy
_atom_site_symmetry_multiplicity
_atom_site_calc_flag
_atom_site_refinement_flags
Mn1 Mn 0.79909(3) 0.12513(2) 0.70477(2) 0.02781(11) Uani 1 1 d .
Mn2 Mn 0.92767(3) 0.34561(2) 0.418584(19) 0.02636(11) Uani 1 1 d .
O1 O 0.5653(2) 0.18360(15) 0.71506(13) 0.0624(7) Uani 1 1 d .
O2 O 0.6776(2) 0.09360(13) 0.55182(11) 0.0523(5) Uani 1 1 d .
O3 O 1.1685(2) 0.30678(16) 0.40492(13) 0.0628(7) Uani 1 1 d .
O4 O 1.0580(2) 0.37012(11) 0.57131(11) 0.0492(5) Uani 1 1 d .
C1 C 0.6595(3) 0.16246(17) 0.71107(15) 0.0397(7) Uani 1 1 d .
C2 C 0.7254(2) 0.10715(15) 0.61192(15) 0.0361(6) Uani 1 1 d .
C3 C 1.0711(3) 0.31948(16) 0.40930(14) 0.0367(6) Uani 1 1 d .
C4 C 1.0060(3) 0.35959(13) 0.51143(15) 0.0339(6) Uani 1 1 d .
C5 C 0.8719(2) 0.23104(14) 0.71873(13) 0.0291(5) Uani 1 1 d .
C6 C 0.8826(2) 0.21175(14) 0.65887(13) 0.0305(5) Uani 1 1 d .
C7 C 0.9099(2) 0.21460(14) 0.59054(13) 0.0287(5) Uani 1 1 d .
C8 C 0.8326(2) 0.24803(13) 0.53239(13) 0.0273(5) Uani 1 1 d .
C9 C 0.8608(2) 0.25063(13) 0.46458(13) 0.0278(5) Uani 1 1 d .
C10 C 0.8750(2) 0.23516(13) 0.40428(13) 0.0281(5) Uani 1 1 d .
C11 C 0.8834(3) 0.01773(14) 0.71124(15) 0.0359(6) Uani 1 1 d .
C12 C 0.7933(3) 0.01903(16) 0.74947(15) 0.0411(7) Uani 1 1 d .
H12 H 0.7224 -0.0093 0.739 0.049 Uiso 1 1 calc R
C13 C 0.8303(3) 0.07074(16) 0.80606(15) 0.0420(7) Uani 1 1 d .
H13 H 0.7883 0.0819 0.8396 0.05 Uiso 1 1 calc R
C14 C 0.9409(3) 0.10229(16) 0.80299(14) 0.0376(6) Uani 1 1 d .
H14 H 0.9849 0.1382 0.8339 0.045 Uiso 1 1 calc R
C15 C 0.9737(2) 0.06980(15) 0.74463(14) 0.0355(6) Uani 1 1 d .
H15 H 1.0434 0.0809 0.7305 0.043 Uiso 1 1 calc R
C16 C 0.8869(3) -0.03071(18) 0.64970(18) 0.0495(8) Uani 1 1 d .
H16A H 0.9436 -0.0112 0.626 0.074 Uiso 1 1 calc R
H16B H 0.8066 -0.0333 0.6158 0.074 Uiso 1 1 calc R
H16C H 0.9128 -0.0788 0.6677 0.074 Uiso 1 1 calc R
C21 C 0.8925(2) 0.28637(14) 0.77440(13) 0.0294(5) Uani 1 1 d .
C22 C 0.9759(3) 0.34309(15) 0.77612(15) 0.0376(6) Uani 1 1 d .
H22 H 1.018 0.3449 0.7413 0.045 Uiso 1 1 calc R
C23 C 0.9961(3) 0.39614(16) 0.82877(17) 0.0432(7) Uani 1 1 d .
H23 H 1.0516 0.4336 0.829 0.052 Uiso 1 1 calc R
C24 C 0.9352(3) 0.39474(16) 0.88139(16) 0.0417(7) Uani 1 1 d .
H24 H 0.9495 0.4308 0.9169 0.05 Uiso 1 1 calc R
C25 C 0.8529(3) 0.33909(16) 0.88053(15) 0.0425(7) Uani 1 1 d .
H25 H 0.8115 0.3375 0.9157 0.051 Uiso 1 1 calc R
C26 C 0.8316(3) 0.28565(15) 0.82743(14) 0.0357(6) Uani 1 1 d .
H26 H 0.7754 0.2486 0.8273 0.043 Uiso 1 1 calc R
C31 C 1.0242(2) 0.17710(14) 0.58683(13) 0.0298(5) Uani 1 1 d .
C32 C 1.0214(3) 0.11702(17) 0.54360(15) 0.0420(7) Uani 1 1 d .
H32 H 0.9462 0.0984 0.5163 0.05 Uiso 1 1 calc R
C33 C 1.1294(3) 0.08361(18) 0.54014(16) 0.0466(7) Uani 1 1 d .
H33 H 1.1252 0.0421 0.5116 0.056 Uiso 1 1 calc R
C34 C 1.2431(3) 0.11095(16) 0.57841(15) 0.0394(6) Uani 1 1 d .
C35 C 1.2449(3) 0.17142(17) 0.62203(16) 0.0418(7) Uani 1 1 d .
H35 H 1.32 0.1907 0.6484 0.05 Uiso 1 1 calc R
C36 C 1.1384(3) 0.20370(15) 0.62736(15) 0.0378(6) Uani 1 1 d .
H36 H 1.1425 0.2434 0.6581 0.045 Uiso 1 1 calc R
C37 C 1.3604(3) 0.0765(2) 0.5735(2) 0.0595(9) Uani 1 1 d .
H37A H 1.4074 0.112 0.556 0.089 Uiso 1 1 calc R
H37B H 1.3417 0.0358 0.5407 0.089 Uiso 1 1 calc R
H37C H 1.407 0.0599 0.6206 0.089 Uiso 1 1 calc R
C41 C 0.7215(2) 0.28960(14) 0.53635(13) 0.0292(5) Uani 1 1 d .
C42 C 0.6073(2) 0.27552(16) 0.48863(15) 0.0358(6) Uani 1 1 d .
H42 H 0.5986 0.2381 0.4549 0.043 Uiso 1 1 calc R
C43 C 0.5061(3) 0.31622(18) 0.49042(16) 0.0424(7) Uani 1 1 d .
H43 H 0.43 0.3051 0.4584 0.051 Uiso 1 1 calc R
C44 C 0.5155(3) 0.37349(17) 0.53909(16) 0.0425(7) Uani 1 1 d .
C45 C 0.6287(3) 0.38716(17) 0.58684(16) 0.0458(7) Uani 1 1 d .
H45 H 0.6371 0.4247 0.6205 0.055 Uiso 1 1 calc R
C46 C 0.7306(3) 0.34608(15) 0.58572(15) 0.0381(6) Uani 1 1 d .
H46 H 0.8062 0.3566 0.6186 0.046 Uiso 1 1 calc R
C47 C 0.4052(3) 0.4203(2) 0.5394(2) 0.0630(10) Uani 1 1 d .
H47A H 0.4249 0.4501 0.5822 0.095 Uiso 1 1 calc R
H47B H 0.3369 0.3892 0.5389 0.095 Uiso 1 1 calc R
H47C H 0.3841 0.451 0.4973 0.095 Uiso 1 1 calc R
C51 C 0.8606(2) 0.18282(14) 0.34583(13) 0.0304(5) Uani 1 1 d .
C52 C 0.8968(3) 0.19852(15) 0.28465(14) 0.0402(7) Uani 1 1 d .
H52 H 0.9343 0.243 0.2812 0.048 Uiso 1 1 calc R
C53 C 0.8774(3) 0.14831(17) 0.22834(15) 0.0476(8) Uani 1 1 d .
H53 H 0.9012 0.1596 0.1872 0.057 Uiso 1 1 calc R
C54 C 0.8233(3) 0.08192(17) 0.23311(16) 0.0479(8) Uani 1 1 d .
H54 H 0.8097 0.0486 0.1952 0.057 Uiso 1 1 calc R
C55 C 0.7894(3) 0.06507(17) 0.29432(17) 0.0470(7) Uani 1 1 d .
H55 H 0.7541 0.0199 0.298 0.056 Uiso 1 1 calc R
C56 C 0.8075(3) 0.11492(15) 0.35032(15) 0.0380(6) Uani 1 1 d .
H56 H 0.784 0.1031 0.3914 0.046 Uiso 1 1 calc R
C61 C 0.9214(3) 0.44628(14) 0.36050(16) 0.0392(6) Uani 1 1 d .
C62 C 0.8581(3) 0.39123(16) 0.31196(15) 0.0453(8) Uani 1 1 d .
H62 H 0.8789 0.3744 0.2715 0.054 Uiso 1 1 calc R
C63 C 0.7594(3) 0.36659(16) 0.33510(17) 0.0468(8) Uani 1 1 d .
H63 H 0.704 0.3303 0.3129 0.056 Uiso 1 1 calc R
C64 C 0.7577(3) 0.40585(16) 0.39779(16) 0.0411(7) Uani 1 1 d .
H64 H 0.7014 0.4004 0.4241 0.049 Uiso 1 1 calc R
C65 C 0.8579(3) 0.45503(14) 0.41314(15) 0.0361(6) Uani 1 1 d .
H65 H 0.8787 0.4878 0.4517 0.043 Uiso 1 1 calc R
C66 C 1.0288(4) 0.48931(18) 0.3531(2) 0.0612(10) Uani 1 1 d .
H66A H 1.0006 0.5343 0.3282 0.092 Uiso 1 1 calc R
H66B H 1.0721 0.4615 0.326 0.092 Uiso 1 1 calc R
H66C H 1.0827 0.4998 0.4004 0.092 Uiso 1 1 calc R

loop_
_atom_site_aniso_label
_atom_site_aniso_U_11
_atom_site_aniso_U_22
_atom_site_aniso_U_33
_atom_site_aniso_U_23
_atom_site_aniso_U_13
_atom_site_aniso_U_12
Mn1 0.0220(2) 0.0344(2) 0.0285(2) -0.00269(16) 0.00974(15) -0.00226(16)
Mn2 0.0249(2) 0.0267(2) 0.0293(2) 0.00092(15) 0.01052(15) 0.00316(15)
O1 0.0284(12) 0.0930(18) 0.0696(15) -0.0200(13) 0.0200(10) 0.0072(12)
O2 0.0538(13) 0.0591(14) 0.0357(11) -0.0122(10) -0.0002(10) -0.0046(11)
O3 0.0339(12) 0.0961(19) 0.0661(15) -0.0057(14) 0.0266(11) 0.0096(12)
O4 0.0611(14) 0.0401(11) 0.0373(11) -0.0058(9) -0.0007(10) -0.0050(10)
C1 0.0305(15) 0.0525(17) 0.0370(15) -0.0061(12) 0.0112(12) -0.0074(13)
C2 0.0284(14) 0.0368(15) 0.0445(16) -0.0034(12) 0.0127(12) -0.0004(11)
C3 0.0360(16) 0.0417(15) 0.0354(14) 0.0023(12) 0.0147(12) 0.0038(12)
C4 0.0349(15) 0.0259(14) 0.0419(16) -0.0006(11) 0.0128(12) 0.0008(11)
C5 0.0268(13) 0.0322(13) 0.0306(13) -0.0003(10) 0.0119(11) -0.0010(10)
C6 0.0274(13) 0.0355(14) 0.0304(13) 0.0001(10) 0.0111(10) -0.0018(11)
C7 0.0277(13) 0.0330(13) 0.0279(13) -0.0042(10) 0.0118(10) -0.0051(11)
C8 0.0284(13) 0.0302(13) 0.0261(12) -0.0019(10) 0.0125(10) -0.0034(10)
C9 0.0260(13) 0.0291(13) 0.0297(13) 0.0003(10) 0.0103(10) 0.0005(10)
C10 0.0262(13) 0.0307(13) 0.0282(13) -0.0003(10) 0.0091(10) 0.0016(10)
C11 0.0341(15) 0.0307(14) 0.0405(15) -0.0034(11) 0.0066(12) 0.0009(11)
C12 0.0419(17) 0.0379(16) 0.0446(16) 0.0053(12) 0.0139(13) -0.0075(13)
C13 0.0492(18) 0.0455(17) 0.0345(15) 0.0055(12) 0.0168(13) 0.0004(14)
C14 0.0381(16) 0.0401(15) 0.0311(14) 0.0009(11) 0.0042(11) 0.0032(12)
C15 0.0258(13) 0.0388(14) 0.0390(15) -0.0010(11) 0.0048(11) 0.0037(11)
C16 0.0432(18) 0.0452(17) 0.0581(19) -0.0134(14) 0.0115(15) 0.0033(14)
C21 0.0308(14) 0.0301(13) 0.0292(13) 0.0009(10) 0.0115(11) 0.0014(11)
C22 0.0335(15) 0.0410(15) 0.0420(15) -0.0027(12) 0.0167(12) 0.0001(12)
C23 0.0353(16) 0.0391(16) 0.0551(18) -0.0089(13) 0.0129(13) -0.0071(13)
C24 0.0423(17) 0.0381(15) 0.0436(16) -0.0109(12) 0.0106(13) 0.0032(13)
C25 0.0519(18) 0.0414(16) 0.0392(15) -0.0042(12) 0.0213(13) 0.0046(14)
C26 0.0394(16) 0.0368(15) 0.0353(14) -0.0035(11) 0.0179(12) -0.0047(12)
C31 0.0303(14) 0.0340(13) 0.0281(13) 0.0008(10) 0.0132(10) 0.0011(11)
C32 0.0351(15) 0.0499(17) 0.0404(15) -0.0105(13) 0.0099(12) 0.0041(13)
C33 0.0510(19) 0.0492(18) 0.0402(16) -0.0120(13) 0.0141(14) 0.0074(14)
C34 0.0350(15) 0.0519(18) 0.0334(14) 0.0068(12) 0.0129(12) 0.0107(13)
C35 0.0290(15) 0.0494(18) 0.0434(16) 0.0000(13) 0.0045(12) 0.0017(12)
C36 0.0348(16) 0.0377(15) 0.0397(15) -0.0044(12) 0.0087(12) 0.0000(12)
C37 0.048(2) 0.069(2) 0.063(2) 0.0017(17) 0.0175(16) 0.0229(17)
C41 0.0273(13) 0.0346(13) 0.0284(13) 0.0002(10) 0.0125(10) -0.0002(11)
C42 0.0307(15) 0.0432(16) 0.0354(14) -0.0063(11) 0.0121(11) -0.0007(12)
C43 0.0295(15) 0.0563(18) 0.0419(16) 0.0024(13) 0.0111(12) 0.0041(13)
C44 0.0428(17) 0.0484(17) 0.0406(15) 0.0036(13) 0.0186(13) 0.0123(14)
C45 0.0500(18) 0.0482(18) 0.0405(16) -0.0070(13) 0.0151(14) 0.0140(15)
C46 0.0373(15) 0.0399(15) 0.0369(14) -0.0065(12) 0.0103(12) 0.0021(13)
C47 0.056(2) 0.073(2) 0.065(2) 0.0049(18) 0.0239(17) 0.0294(19)
C51 0.0318(14) 0.0299(13) 0.0296(13) -0.0027(10) 0.0086(10) 0.0049(11)
C52 0.0583(19) 0.0347(15) 0.0319(14) -0.0005(11) 0.0200(13) 0.0054(13)
C53 0.070(2) 0.0459(17) 0.0297(14) -0.0044(12) 0.0188(14) 0.0131(16)
C54 0.0519(19) 0.0468(18) 0.0412(16) -0.0189(14) 0.0072(14) 0.0072(14)
C55 0.0423(17) 0.0419(16) 0.0577(19) -0.0176(14) 0.0157(14) -0.0072(14)
C56 0.0337(15) 0.0430(16) 0.0393(15) -0.0072(12) 0.0135(12) -0.0058(12)
C61 0.0490(17) 0.0287(14) 0.0461(16) 0.0112(12) 0.0233(13) 0.0088(12)
C62 0.064(2) 0.0408(17) 0.0300(14) 0.0059(12) 0.0116(14) 0.0184(15)
C63 0.0399(17) 0.0373(16) 0.0509(18) 0.0033(13) -0.0068(14) 0.0083(13)
C64 0.0324(15) 0.0415(15) 0.0512(17) 0.0089(13) 0.0146(13) 0.0126(13)
C65 0.0418(16) 0.0285(13) 0.0406(15) 0.0022(11) 0.0157(12) 0.0092(12)
C66 0.075(3) 0.0431(18) 0.085(3) 0.0166(17) 0.054(2) 0.0047(17)

loop_
_atom_type_symbol
_atom_type_description
_atom_type_scat_dispersion_real
_atom_type_scat_dispersion_imag
_atom_type_scat_source
C C 0.0033 0.0016 'International Tables Vol C Tables 4.2.6.8 and 6.1.1.4'
H H 0 0 'International Tables Vol C Tables 4.2.6.8 and 6.1.1.4'
O O 0.0106 0.006 'International Tables Vol C Tables 4.2.6.8 and 6.1.1.4'
Mn Mn 0.3368 0.7283 'International Tables Vol C Tables 4.2.6.8 and 6.1.1.4'

loop_
_geom_angle_atom_site_label_1
_geom_angle_atom_site_label_2
_geom_angle_atom_site_label_3
_geom_angle
C1 Mn1 C2 88.08(13)
C1 Mn1 C5 87.94(12)
C2 Mn1 C5 110.86(11)
C1 Mn1 C13 92.00(13)
C2 Mn1 C13 138.09(12)
C5 Mn1 C13 111.03(11)
C1 Mn1 C12 101.07(13)
C2 Mn1 C12 100.27(12)
C5 Mn1 C12 147.91(11)
C13 Mn1 C12 38.76(11)
C1 Mn1 C14 118.60(12)
C2 Mn1 C14 150.55(12)
C5 Mn1 C14 84.08(11)
C13 Mn1 C14 38.27(11)
C12 Mn1 C14 64.48(11)
C1 Mn1 C6 104.73(12)
C2 Mn1 C6 81.92(11)
C5 Mn1 C6 33.97(10)
C13 Mn1 C6 137.75(11)
C12 Mn1 C6 154.18(11)
C14 Mn1 C6 101.28(11)
C1 Mn1 C15 155.38(12)
C2 Mn1 C15 113.03(11)
C5 Mn1 C15 95.60(10)
C13 Mn1 C15 63.97(11)
C12 Mn1 C15 64.06(11)
C14 Mn1 C15 38.26(10)
C6 Mn1 C15 91.23(11)
C1 Mn1 C11 137.45(13)
C2 Mn1 C11 87.91(11)
C5 Mn1 C11 132.60(10)
C13 Mn1 C11 64.53(11)
C12 Mn1 C11 38.59(11)
C14 Mn1 C11 64.27(10)
C6 Mn1 C11 116.56(10)
C15 Mn1 C11 38.03(10)
C3 Mn2 C4 85.93(13)
C3 Mn2 C10 87.90(12)
C4 Mn2 C10 108.22(11)
C3 Mn2 C65 126.16(12)
C4 Mn2 C65 89.24(11)
C10 Mn2 C65 143.40(11)
C3 Mn2 C61 94.20(12)
C4 Mn2 C61 109.54(12)
C10 Mn2 C61 142.24(11)
C65 Mn2 C61 38.46(10)
C3 Mn2 C62 96.14(13)
C4 Mn2 C62 148.20(12)
C10 Mn2 C62 103.57(11)
C65 Mn2 C62 63.95(11)
C61 Mn2 C62 38.69(12)
C3 Mn2 C63 128.69(13)
C4 Mn2 C63 144.10(13)
C10 Mn2 C63 85.08(11)
C65 Mn2 C63 63.88(11)
C61 Mn2 C63 64.39(12)
C62 Mn2 C63 37.89(13)
C3 Mn2 C64 158.00(12)
C4 Mn2 C64 106.13(12)
C10 Mn2 C64 105.03(11)
C65 Mn2 C64 38.39(11)
C61 Mn2 C64 64.63(11)
C62 Mn2 C64 63.86(12)
C63 Mn2 C64 38.15(12)
C3 Mn2 C9 105.45(11)
C4 Mn2 C9 80.68(11)
C10 Mn2 C9 33.86(9)
C65 Mn2 C9 126.54(10)
C61 Mn2 C9 158.63(11)
C62 Mn2 C9 128.42(11)
C63 Mn2 C9 96.11(11)
C64 Mn2 C9 94.80(11)
O1 C1 Mn1 176.7(3)
O2 C2 Mn1 178.3(3)
O3 C3 Mn2 175.5(3)
O4 C4 Mn2 178.4(2)
C6 C5 C21 148.1(3)
C6 C5 Mn1 76.04(17)
C21 C5 Mn1 135.87(18)
C5 C6 C7 160.4(3)
C5 C6 Mn1 69.99(16)
C7 C6 Mn1 129.54(18)
C8 C7 C6 120.9(2)
C8 C7 C31 122.4(2)
C6 C7 C31 116.6(2)
C7 C8 C9 120.5(2)
C7 C8 C41 123.0(2)
C9 C8 C41 116.3(2)
C10 C9 C8 164.2(3)
C10 C9 Mn2 69.53(16)
C8 C9 Mn2 126.27(18)
C9 C10 C51 148.7(3)
C9 C10 Mn2 76.62(16)
C51 C10 Mn2 134.45(18)
C15 C11 C12 106.9(2)
C15 C11 C16 125.5(3)
C12 C11 C16 127.6(3)
C15 C11 Mn1 70.66(15)
C12 C11 Mn1 69.11(16)
C16 C11 Mn1 127.1(2)
C13 C12 C11 108.1(3)
C13 C12 Mn1 70.47(16)
C11 C12 Mn1 72.31(16)
C14 C13 C12 108.4(3)
C14 C13 Mn1 71.62(16)
C12 C13 Mn1 70.77(16)
C13 C14 C15 107.8(3)
C13 C14 Mn1 70.12(16)
C15 C14 Mn1 71.56(15)
C14 C15 C11 108.8(3)
C14 C15 Mn1 70.18(15)
C11 C15 Mn1 71.31(15)
C26 C21 C22 117.9(2)
C26 C21 C5 122.0(2)
C22 C21 C5 120.1(2)
C23 C22 C21 120.6(3)
C22 C23 C24 121.0(3)
C25 C24 C23 119.1(3)
C24 C25 C26 120.3(3)
C25 C26 C21 121.2(3)
C32 C31 C36 118.3(3)
C32 C31 C7 121.9(2)
C36 C31 C7 119.8(2)
C31 C32 C33 120.9(3)
C34 C33 C32 121.2(3)
C35 C34 C33 117.4(3)
C35 C34 C37 120.9(3)
C33 C34 C37 121.7(3)
C36 C35 C34 121.8(3)
C35 C36 C31 120.4(3)
C42 C41 C46 117.7(2)
C42 C41 C8 121.2(2)
C46 C41 C8 121.0(2)
C43 C42 C41 120.9(3)
C42 C43 C44 121.4(3)
C45 C44 C43 117.7(3)
C45 C44 C47 120.8(3)
C43 C44 C47 121.6(3)
C44 C45 C46 121.2(3)
C45 C46 C41 121.0(3)
C52 C51 C56 118.5(2)
C52 C51 C10 121.9(2)
C56 C51 C10 119.6(2)
C51 C52 C53 120.5(3)
C54 C53 C52 120.3(3)
C53 C54 C55 119.7(3)
C54 C55 C56 120.4(3)
C55 C56 C51 120.6(3)
C65 C61 C62 106.6(3)
C65 C61 C66 127.5(3)
C62 C61 C66 125.8(3)
C65 C61 Mn2 70.73(15)
C62 C61 Mn2 70.74(15)
C66 C61 Mn2 126.6(2)
C63 C62 C61 108.7(3)
C63 C62 Mn2 71.28(17)
C61 C62 Mn2 70.57(16)
C62 C63 C64 108.6(3)
C62 C63 Mn2 70.84(17)
C64 C63 Mn2 71.21(16)
C63 C64 C65 107.2(3)
C63 C64 Mn2 70.64(16)
C65 C64 Mn2 70.18(15)
C61 C65 C64 108.9(3)
C61 C65 Mn2 70.81(15)
C64 C65 Mn2 71.44(15)

loop_
_geom_bond_atom_site_label_1
_geom_bond_atom_site_label_2
_geom_bond_distance
Mn1 C1 1.764(3)
Mn1 C2 1.775(3)
Mn1 C5 2.093(3)
Mn1 C13 2.127(3)
Mn1 C12 2.131(3)
Mn1 C14 2.146(3)
Mn1 C6 2.162(3)
Mn1 C15 2.164(3)
Mn1 C11 2.173(3)
Mn2 C3 1.758(3)
Mn2 C4 1.773(3)
Mn2 C10 2.102(3)
Mn2 C65 2.143(3)
Mn2 C61 2.144(3)
Mn2 C62 2.147(3)
Mn2 C63 2.152(3)
Mn2 C64 2.160(3)
Mn2 C9 2.183(3)
O1 C1 1.162(4)
O2 C2 1.156(3)
O3 C3 1.158(3)
O4 C4 1.152(3)
C5 C6 1.244(4)
C5 C21 1.444(4)
C6 C7 1.437(3)
C7 C8 1.355(4)
C7 C31 1.490(4)
C8 C9 1.432(3)
C8 C41 1.496(4)
C9 C10 1.250(3)
C10 C51 1.450(3)
C11 C15 1.413(4)
C11 C12 1.423(4)
C11 C16 1.489(4)
C12 C13 1.413(4)
C13 C14 1.401(4)
C14 C15 1.413(4)
C21 C26 1.389(4)
C21 C22 1.399(4)
C22 C23 1.374(4)
C23 C24 1.382(4)
C24 C25 1.380(4)
C25 C26 1.385(4)
C31 C32 1.373(4)
C31 C36 1.397(4)
C32 C33 1.390(4)
C33 C34 1.385(4)
C34 C35 1.385(4)
C34 C37 1.502(4)
C35 C36 1.377(4)
C41 C42 1.384(4)
C41 C46 1.387(4)
C42 C43 1.379(4)
C43 C44 1.389(4)
C44 C45 1.374(4)
C44 C47 1.519(4)
C45 C46 1.387(4)
C51 C52 1.385(4)
C51 C56 1.394(4)
C52 C53 1.389(4)
C53 C54 1.376(5)
C54 C55 1.376(5)
C55 C56 1.382(4)
C61 C65 1.412(4)
C61 C62 1.421(4)
C61 C66 1.493(4)
C62 C63 1.396(5)
C63 C64 1.409(4)
C64 C65 1.415(4)
